data_4066630
loop_
_publ_author_name
'Chen, Dafa'
'Zhang, Xi'
'Xu, Shansheng'
'Song, Haibin'
'Wang, Baiquan'

_publ_section_title
;
 Pyridyl-Substituted Indenyl Ruthenium Complexes: Synthesis, Structures,
 and Reactivities
;
_journal_issue 15
_journal_name_full Organometallics
_journal_page_first 3418
_journal_paper_doi 10.1021/om100556y
_journal_volume 29
_journal_year 2010
_chemical_formula_sum 'C33 H27 N2 O2 Ru'
_chemical_formula_weight 584.64
_chemical_name_systematic
; 
 ? 
;
_space_group_IT_number 2
_symmetry_cell_setting triclinic
_symmetry_space_group_name_Hall '-P 1'
_symmetry_space_group_name_H-M 'P -1'
_atom_sites_solution_hydrogens geom
_atom_sites_solution_primary direct
_atom_sites_solution_secondary difmap
_audit_creation_method SHELXL-97
_cell_angle_alpha 88.589(3)
_cell_angle_beta 87.410(3)
_cell_angle_gamma 79.701(4)
_cell_formula_units_Z 2
_cell_length_a 10.260(2)
_cell_length_b 11.254(2)
_cell_length_c 11.605(2)
_cell_measurement_reflns_used 3283
_cell_measurement_temperature 294(2)
_cell_measurement_theta_max 26.16
_cell_measurement_theta_min 2.48
_cell_volume 1316.9(4)
_computing_cell_refinement 'Bruker SMART'
_computing_data_collection 'Bruker SMART'
_computing_data_reduction 'Bruker SAINT'
_computing_molecular_graphics 'Bruker SHELXTL'
_computing_publication_material 'Bruker SHELXTL'
_computing_structure_refinement 'SHELXL-97 (Sheldrick, 1997)'
_computing_structure_solution 'SHELXS-97 (Sheldrick, 1990)'
_diffrn_ambient_temperature 294(2)
_diffrn_measured_fraction_theta_full 0.992
_diffrn_measured_fraction_theta_max 0.992
_diffrn_measurement_device_type 'CCD area detector'
_diffrn_measurement_method 'phi and omega scans'
_diffrn_radiation_monochromator graphite
_diffrn_radiation_source 'fine-focus sealed tube'
_diffrn_radiation_type MoK\a
_diffrn_radiation_wavelength 0.71073
_diffrn_reflns_av_R_equivalents 0.0176
_diffrn_reflns_av_sigmaI/netI 0.0379
_diffrn_reflns_limit_h_max 12
_diffrn_reflns_limit_h_min -12
_diffrn_reflns_limit_k_max 13
_diffrn_reflns_limit_k_min -8
_diffrn_reflns_limit_l_max 13
_diffrn_reflns_limit_l_min -13
_diffrn_reflns_number 6684
_diffrn_reflns_theta_full 25.01
_diffrn_reflns_theta_max 25.01
_diffrn_reflns_theta_min 1.76
_exptl_absorpt_coefficient_mu 0.629
_exptl_absorpt_correction_T_max 1.000000
_exptl_absorpt_correction_T_min 0.816973
_exptl_absorpt_correction_type multi-scan
_exptl_absorpt_process_details SADABS
_exptl_crystal_density_diffrn 1.474
_exptl_crystal_density_meas ?
_exptl_crystal_density_method 'not measured'
_exptl_crystal_F_000 598
_exptl_crystal_size_max 0.20
_exptl_crystal_size_mid 0.14
_exptl_crystal_size_min 0.12
_refine_diff_density_max 0.609
_refine_diff_density_min -0.325
_refine_diff_density_rms 0.060
_refine_ls_extinction_method none
_refine_ls_goodness_of_fit_ref 1.086
_refine_ls_hydrogen_treatment constr
_refine_ls_matrix_type full
_refine_ls_number_parameters 344
_refine_ls_number_reflns 4615
_refine_ls_number_restraints 31
_refine_ls_restrained_S_all 1.085
_refine_ls_R_factor_all 0.0446
_refine_ls_R_factor_gt 0.0326
_refine_ls_shift/su_max 0.001
_refine_ls_shift/su_mean 0.000
_refine_ls_structure_factor_coef Fsqd
_refine_ls_weighting_details 'calc w=1/[\s^2^(Fo^2^)+(0.0438P)^2^+0.0960P] where P=(Fo^2^+2Fc^2^)/3'
_refine_ls_weighting_scheme calc
_refine_ls_wR_factor_gt 0.0780
_refine_ls_wR_factor_ref 0.0844
_reflns_number_gt 3883
_reflns_number_total 4615
_reflns_threshold_expression >2sigma(I)
_cod_data_source_file om100556y_si_001.cif
_cod_data_source_block 050818a
_cod_depositor_comments
;
The following automatic conversions were performed:

'_symmetry_cell_setting' value 'Triclinic' changed to 'triclinic'
according to /home/saulius/struct/CIF-dictionaries/cif_core.dic
dictionary named 'cif_core.dic' version 2.4.1 from
2010-06-29.

'_exptl_absorpt_correction_type' value 'MULTI-SCAN'
changed to 'multi-scan' according to
/home/saulius/struct/CIF-dictionaries/cif_core.dic dictionary named
'cif_core.dic' version 2.4.1 from 2010-06-29.

Automatic conversion script
Id: cif_fix_values 1715 2011-07-08 13:25:40Z adriana 

The following automatic conversions were performed:

'_exptl_crystal_density_meas' value 'none' was changed to '?' - the
value is perceived as not measured.

Automatic conversion script
Id: cif_fix_values 3008 2015-01-20 13:52:24Z robertas 
;
_cod_original_sg_symbol_H-M P-1
_cod_database_code 4066630

loop_
_symmetry_equiv_pos_as_xyz
'x, y, z'
'-x, -y, -z'

loop_
_atom_site_label
_atom_site_type_symbol
_atom_site_fract_x
_atom_site_fract_y
_atom_site_fract_z
_atom_site_U_iso_or_equiv
_atom_site_adp_type
_atom_site_occupancy
_atom_site_symmetry_multiplicity
_atom_site_calc_flag
_atom_site_refinement_flags
Ru1 Ru 0.82142(2) 0.15180(2) 0.22439(2) 0.03825(10) Uani 1 1 d .
O1 O 0.7978(3) -0.1093(2) 0.2151(2) 0.0665(7) Uani 1 1 d .
O2 O 0.9616(3) 0.1502(3) -0.0148(2) 0.0839(9) Uani 1 1 d .
N1 N 0.9936(2) 0.1411(2) 0.3315(2) 0.0409(6) Uani 1 1 d .
N2 N 0.7941(2) 0.3470(2) 0.2312(2) 0.0402(6) Uani 1 1 d .
C1 C 0.8121(3) -0.0105(3) 0.2183(2) 0.0439(7) Uani 1 1 d .
C2 C 0.9104(3) 0.1523(3) 0.0738(3) 0.0495(8) Uani 1 1 d .
C3 C 1.1192(3) 0.1385(3) 0.2929(3) 0.0505(8) Uani 1 1 d .
H3 H 1.1392 0.1267 0.2146 0.061 Uiso 1 1 calc R
C4 C 1.2197(3) 0.1523(3) 0.3623(3) 0.0603(10) Uani 1 1 d .
H4 H 1.3055 0.1503 0.3321 0.072 Uiso 1 1 calc R
C5 C 1.1899(3) 0.1692(3) 0.4778(3) 0.0634(10) Uani 1 1 d .
H5 H 1.2558 0.1794 0.5272 0.076 Uiso 1 1 calc R
C6 C 1.0621(3) 0.1709(3) 0.5201(3) 0.0526(8) Uani 1 1 d .
H6 H 1.0417 0.1816 0.5985 0.063 Uiso 1 1 calc R
C7 C 0.9636(3) 0.1567(3) 0.4464(3) 0.0393(7) Uani 1 1 d .
C8 C 0.8247(3) 0.1568(2) 0.4775(2) 0.0362(6) Uani 1 1 d .
C9 C 0.7539(3) 0.1596(3) 0.5917(2) 0.0386(7) Uani 1 1 d .
C10 C 0.7917(3) 0.1697(3) 0.7047(3) 0.0508(8) Uani 1 1 d .
H10 H 0.8787 0.1755 0.7193 0.061 Uiso 1 1 calc R
C11 C 0.6978(4) 0.1710(3) 0.7949(3) 0.0590(9) Uani 1 1 d .
H11 H 0.7224 0.1788 0.8702 0.071 Uiso 1 1 calc R
C12 C 0.5688(4) 0.1611(3) 0.7747(3) 0.0555(9) Uani 1 1 d .
H12 H 0.5076 0.1612 0.8364 0.067 Uiso 1 1 calc R
C13 C 0.5296(3) 0.1509(3) 0.6634(3) 0.0488(8) Uani 1 1 d .
H13 H 0.4425 0.1443 0.6498 0.059 Uiso 1 1 calc R
C14 C 0.6218(3) 0.1506(3) 0.5726(2) 0.0380(7) Uani 1 1 d .
C15 C 0.6053(3) 0.1440(3) 0.4447(2) 0.0400(7) Uani 1 1 d .
H15A H 0.5780 0.0689 0.4255 0.048 Uiso 1 1 calc R
H15B H 0.5398 0.2111 0.4182 0.048 Uiso 1 1 calc R
C16 C 0.7399(3) 0.1506(2) 0.3917(2) 0.0364(7) Uani 1 1 d .
C17 C 0.8836(3) 0.4125(3) 0.2625(3) 0.0508(8) Uani 1 1 d .
H17 H 0.9666 0.3721 0.2833 0.061 Uiso 1 1 calc R
C18 C 0.8582(4) 0.5361(3) 0.2654(3) 0.0597(9) Uani 1 1 d .
H18 H 0.9227 0.5786 0.2870 0.072 Uiso 1 1 calc R
C19 C 0.7359(4) 0.5957(3) 0.2357(3) 0.0606(9) Uani 1 1 d .
H19 H 0.7159 0.6796 0.2380 0.073 Uiso 1 1 calc R
C20 C 0.6431(4) 0.5311(3) 0.2026(3) 0.0560(9) Uani 1 1 d .
H20 H 0.5598 0.5713 0.1823 0.067 Uiso 1 1 calc R
C21 C 0.6725(3) 0.4061(3) 0.1991(3) 0.0424(7) Uani 1 1 d .
C22 C 0.5882(3) 0.3252(3) 0.1611(2) 0.0409(7) Uani 1 1 d .
C23 C 0.4512(3) 0.3492(3) 0.1208(3) 0.0475(8) Uani 1 1 d .
C24 C 0.3560(4) 0.4543(4) 0.1107(3) 0.0651(10) Uani 1 1 d .
H24 H 0.3754 0.5290 0.1292 0.078 Uiso 1 1 calc R
C25 C 0.2314(4) 0.4451(5) 0.0724(4) 0.0796(13) Uani 1 1 d .
H25 H 0.1665 0.5139 0.0672 0.096 Uiso 1 1 calc R
C26 C 0.2034(4) 0.3345(5) 0.0419(4) 0.0808(14) Uani 1 1 d .
H26 H 0.1202 0.3302 0.0155 0.097 Uiso 1 1 calc R
C27 C 0.2968(4) 0.2310(4) 0.0502(3) 0.0642(10) Uani 1 1 d .
H27 H 0.2776 0.1573 0.0284 0.077 Uiso 1 1 calc R
C28 C 0.4207(3) 0.2377(3) 0.0915(3) 0.0514(9) Uani 1 1 d .
C29 C 0.5362(3) 0.1383(3) 0.1142(3) 0.0492(8) Uani 1 1 d .
H29A H 0.5688 0.0961 0.0438 0.059 Uiso 1 1 calc R
H29B H 0.5117 0.0806 0.1710 0.059 Uiso 1 1 calc R
C30 C 0.6390(3) 0.2051(3) 0.1597(2) 0.0407(7) Uani 1 1 d .
C31 C 0.5692(4) 0.4729(3) 0.5158(3) 0.0679(10) Uani 1 1 d U
H31A H 0.5638 0.4101 0.5736 0.081 Uiso 1 1 calc R
H31B H 0.6152 0.4343 0.4480 0.081 Uiso 1 1 calc R
C32 C 0.6508(4) 0.5560(4) 0.5602(4) 0.0838(13) Uani 1 1 d DU
H32A H 0.6073 0.5930 0.6298 0.101 Uiso 1 1 calc R
H32B H 0.6559 0.6199 0.5034 0.101 Uiso 1 1 calc R
C33 C 0.7955(4) 0.4921(4) 0.5882(4) 0.0871(13) Uani 1 1 d DU
H33A H 0.7923 0.4402 0.6547 0.131 Uiso 1 1 calc R
H33B H 0.8480 0.5521 0.6034 0.131 Uiso 1 1 calc R
H33C H 0.8345 0.4451 0.5234 0.131 Uiso 1 1 calc R

loop_
_atom_site_aniso_label
_atom_site_aniso_U_11
_atom_site_aniso_U_22
_atom_site_aniso_U_33
_atom_site_aniso_U_23
_atom_site_aniso_U_13
_atom_site_aniso_U_12
Ru1 0.04265(16) 0.03770(15) 0.03671(15) -0.00393(10) 0.00059(10) -0.01353(11)
O1 0.0892(19) 0.0442(14) 0.0712(17) -0.0052(12) -0.0010(14) -0.0258(14)
O2 0.084(2) 0.120(3) 0.0523(16) -0.0103(16) 0.0203(15) -0.0361(18)
N1 0.0371(14) 0.0355(13) 0.0503(16) 0.0036(11) -0.0013(12) -0.0076(11)
N2 0.0464(15) 0.0387(14) 0.0386(14) -0.0013(11) -0.0023(11) -0.0154(12)
C1 0.0494(19) 0.049(2) 0.0359(16) -0.0040(14) 0.0030(14) -0.0162(16)
C2 0.051(2) 0.056(2) 0.0457(19) -0.0045(16) -0.0005(16) -0.0194(17)
C3 0.0398(18) 0.0464(19) 0.064(2) 0.0044(16) 0.0049(16) -0.0051(15)
C4 0.0350(18) 0.060(2) 0.086(3) 0.009(2) -0.0035(18) -0.0095(16)
C5 0.047(2) 0.074(3) 0.073(3) 0.011(2) -0.0205(19) -0.0188(19)
C6 0.0457(19) 0.061(2) 0.054(2) 0.0062(17) -0.0134(16) -0.0156(17)
C7 0.0420(17) 0.0340(16) 0.0429(17) 0.0040(13) -0.0072(14) -0.0087(13)
C8 0.0395(16) 0.0321(15) 0.0382(16) 0.0008(12) -0.0035(13) -0.0095(13)
C9 0.0436(17) 0.0337(16) 0.0388(16) 0.0025(13) -0.0056(13) -0.0072(13)
C10 0.054(2) 0.056(2) 0.0442(19) 0.0025(16) -0.0123(16) -0.0147(17)
C11 0.070(2) 0.073(2) 0.0361(18) 0.0017(17) -0.0090(17) -0.015(2)
C12 0.066(2) 0.061(2) 0.0379(18) 0.0026(16) 0.0057(16) -0.0103(18)
C13 0.0490(19) 0.051(2) 0.0465(19) 0.0015(15) 0.0010(15) -0.0102(16)
C14 0.0399(16) 0.0359(16) 0.0386(16) 0.0000(13) -0.0016(13) -0.0078(13)
C15 0.0387(16) 0.0445(17) 0.0392(16) -0.0010(13) -0.0045(13) -0.0127(14)
C16 0.0399(16) 0.0319(15) 0.0384(16) -0.0008(12) -0.0004(13) -0.0090(13)
C17 0.053(2) 0.0467(19) 0.056(2) -0.0023(16) -0.0069(16) -0.0175(16)
C18 0.069(2) 0.046(2) 0.070(2) -0.0047(18) -0.0094(19) -0.0263(19)
C19 0.077(3) 0.0349(18) 0.072(2) -0.0037(17) -0.003(2) -0.0142(18)
C20 0.058(2) 0.047(2) 0.063(2) 0.0024(17) -0.0055(17) -0.0067(17)
C21 0.0466(18) 0.0448(18) 0.0364(16) 0.0006(14) -0.0015(14) -0.0099(15)
C22 0.0451(18) 0.0449(18) 0.0340(16) 0.0027(13) -0.0024(13) -0.0121(15)
C23 0.0452(18) 0.065(2) 0.0336(16) 0.0047(15) -0.0010(14) -0.0129(17)
C24 0.056(2) 0.074(3) 0.064(2) 0.008(2) -0.0088(18) -0.007(2)
C25 0.052(2) 0.106(4) 0.076(3) 0.022(3) -0.009(2) -0.001(2)
C26 0.050(2) 0.129(4) 0.068(3) 0.022(3) -0.012(2) -0.029(3)
C27 0.055(2) 0.095(3) 0.051(2) 0.007(2) -0.0071(17) -0.036(2)
C28 0.0492(19) 0.077(2) 0.0328(17) 0.0059(16) 0.0000(14) -0.0251(18)
C29 0.057(2) 0.059(2) 0.0386(17) -0.0035(15) -0.0007(15) -0.0282(18)
C30 0.0474(18) 0.0505(19) 0.0287(15) -0.0017(13) 0.0006(13) -0.0209(15)
C31 0.073(2) 0.061(2) 0.067(2) -0.0109(19) 0.004(2) -0.007(2)
C32 0.090(3) 0.085(3) 0.083(3) -0.016(2) -0.007(2) -0.028(3)
C33 0.104(3) 0.076(3) 0.084(3) 0.000(2) -0.014(3) -0.021(3)

loop_
_atom_type_symbol
_atom_type_description
_atom_type_scat_dispersion_real
_atom_type_scat_dispersion_imag
_atom_type_scat_source
C C 0.0033 0.0016 'International Tables Vol C Tables 4.2.6.8 and 6.1.1.4'
H H 0.0000 0.0000 'International Tables Vol C Tables 4.2.6.8 and 6.1.1.4'
N N 0.0061 0.0033 'International Tables Vol C Tables 4.2.6.8 and 6.1.1.4'
O O 0.0106 0.0060 'International Tables Vol C Tables 4.2.6.8 and 6.1.1.4'
Ru Ru -1.2594 0.8363 'International Tables Vol C Tables 4.2.6.8 and 6.1.1.4'

loop_
_geom_angle_atom_site_label_1
_geom_angle_atom_site_label_2
_geom_angle_atom_site_label_3
_geom_angle
_geom_angle_site_symmetry_1
_geom_angle_site_symmetry_3
C1 Ru1 C2 93.04(13) . .
C1 Ru1 C30 93.37(13) . .
C2 Ru1 C30 93.01(12) . .
C1 Ru1 C16 87.79(12) . .
C2 Ru1 C16 175.61(12) . .
C30 Ru1 C16 91.24(11) . .
C1 Ru1 N2 169.77(11) . .
C2 Ru1 N2 91.26(12) . .
C30 Ru1 N2 77.13(11) . .
C16 Ru1 N2 88.62(10) . .
C1 Ru1 N1 99.63(12) . .
C2 Ru1 N1 98.97(11) . .
C30 Ru1 N1 161.76(11) . .
C16 Ru1 N1 76.64(10) . .
N2 Ru1 N1 88.84(9) . .
C3 N1 C7 118.6(3) . .
C3 N1 Ru1 126.0(2) . .
C7 N1 Ru1 114.66(18) . .
C17 N2 C21 118.7(3) . .
C17 N2 Ru1 126.6(2) . .
C21 N2 Ru1 114.74(19) . .
O1 C1 Ru1 175.7(3) . .
O2 C2 Ru1 178.4(3) . .
N1 C3 C4 123.7(3) . .
N1 C3 H3 118.2 . .
C4 C3 H3 118.2 . .
C3 C4 C5 118.0(3) . .
C3 C4 H4 121.0 . .
C5 C4 H4 121.0 . .
C4 C5 C6 119.6(3) . .
C4 C5 H5 120.2 . .
C6 C5 H5 120.2 . .
C5 C6 C7 120.2(3) . .
C5 C6 H6 119.9 . .
C7 C6 H6 119.9 . .
N1 C7 C6 119.8(3) . .
N1 C7 C8 113.4(2) . .
C6 C7 C8 126.8(3) . .
C16 C8 C7 118.5(3) . .
C16 C8 C9 110.6(2) . .
C7 C8 C9 130.9(2) . .
C10 C9 C14 119.0(3) . .
C10 C9 C8 133.8(3) . .
C14 C9 C8 107.2(2) . .
C11 C10 C9 119.2(3) . .
C11 C10 H10 120.4 . .
C9 C10 H10 120.4 . .
C12 C11 C10 121.1(3) . .
C12 C11 H11 119.5 . .
C10 C11 H11 119.5 . .
C11 C12 C13 120.5(3) . .
C11 C12 H12 119.8 . .
C13 C12 H12 119.8 . .
C14 C13 C12 119.0(3) . .
C14 C13 H13 120.5 . .
C12 C13 H13 120.5 . .
C13 C14 C9 121.2(3) . .
C13 C14 C15 129.9(3) . .
C9 C14 C15 108.9(2) . .
C16 C15 C14 104.4(2) . .
C16 C15 H15A 110.9 . .
C14 C15 H15A 110.9 . .
C16 C15 H15B 110.9 . .
C14 C15 H15B 110.9 . .
H15A C15 H15B 108.9 . .
C8 C16 C15 108.9(2) . .
C8 C16 Ru1 115.8(2) . .
C15 C16 Ru1 135.3(2) . .
N2 C17 C18 123.0(3) . .
N2 C17 H17 118.5 . .
C18 C17 H17 118.5 . .
C19 C18 C17 118.6(3) . .
C19 C18 H18 120.7 . .
C17 C18 H18 120.7 . .
C18 C19 C20 119.5(3) . .
C18 C19 H19 120.2 . .
C20 C19 H19 120.2 . .
C19 C20 C21 120.4(3) . .
C19 C20 H20 119.8 . .
C21 C20 H20 119.8 . .
N2 C21 C20 119.7(3) . .
N2 C21 C22 113.0(3) . .
C20 C21 C22 127.2(3) . .
C30 C22 C21 117.7(3) . .
C30 C22 C23 111.0(3) . .
C21 C22 C23 131.3(3) . .
C24 C23 C28 119.9(3) . .
C24 C23 C22 133.2(3) . .
C28 C23 C22 106.9(3) . .
C25 C24 C23 118.8(4) . .
C25 C24 H24 120.6 . .
C23 C24 H24 120.6 . .
C26 C25 C24 120.7(4) . .
C26 C25 H25 119.7 . .
C24 C25 H25 119.7 . .
C27 C26 C25 120.9(4) . .
C27 C26 H26 119.5 . .
C25 C26 H26 119.5 . .
C26 C27 C28 119.3(4) . .
C26 C27 H27 120.3 . .
C28 C27 H27 120.3 . .
C27 C28 C23 120.4(4) . .
C27 C28 C29 129.6(3) . .
C23 C28 C29 110.0(3) . .
C28 C29 C30 103.3(3) . .
C28 C29 H29A 111.1 . .
C30 C29 H29A 111.1 . .
C28 C29 H29B 111.1 . .
C30 C29 H29B 111.1 . .
H29A C29 H29B 109.1 . .
C22 C30 C29 108.8(3) . .
C22 C30 Ru1 117.1(2) . .
C29 C30 Ru1 134.0(2) . .
C32 C31 C31 116.8(4) . 2_666
C32 C31 H31A 108.1 . .
C31 C31 H31A 108.1 2_666 .
C32 C31 H31B 108.1 . .
C31 C31 H31B 108.1 2_666 .
H31A C31 H31B 107.3 . .
C31 C32 C33 113.4(4) . .
C31 C32 H32A 108.9 . .
C33 C32 H32A 108.9 . .
C31 C32 H32B 108.9 . .
C33 C32 H32B 108.9 . .
H32A C32 H32B 107.7 . .
C32 C33 H33A 109.5 . .
C32 C33 H33B 109.5 . .
H33A C33 H33B 109.5 . .
C32 C33 H33C 109.5 . .
H33A C33 H33C 109.5 . .
H33B C33 H33C 109.5 . .

loop_
_geom_bond_atom_site_label_1
_geom_bond_atom_site_label_2
_geom_bond_distance
_geom_bond_site_symmetry_2
Ru1 C1 1.849(3) .
Ru1 C2 1.935(3) .
Ru1 C30 2.032(3) .
Ru1 C16 2.080(3) .
Ru1 N2 2.167(2) .
Ru1 N1 2.189(2) .
O1 C1 1.150(4) .
O2 C2 1.132(4) .
N1 C3 1.341(4) .
N1 C7 1.363(4) .
N2 C17 1.343(4) .
N2 C21 1.368(4) .
C3 C4 1.369(5) .
C3 H3 0.9300 .
C4 C5 1.371(5) .
C4 H4 0.9300 .
C5 C6 1.377(5) .
C5 H5 0.9300 .
C6 C7 1.386(4) .
C6 H6 0.9300 .
C7 C8 1.454(4) .
C8 C16 1.363(4) .
C8 C9 1.480(4) .
C9 C10 1.398(4) .
C9 C14 1.405(4) .
C10 C11 1.389(5) .
C10 H10 0.9300 .
C11 C12 1.380(5) .
C11 H11 0.9300 .
C12 C13 1.384(4) .
C12 H12 0.9300 .
C13 C14 1.384(4) .
C13 H13 0.9300 .
C14 C15 1.507(4) .
C15 C16 1.499(4) .
C15 H15A 0.9700 .
C15 H15B 0.9700 .
C17 C18 1.369(5) .
C17 H17 0.9300 .
C18 C19 1.367(5) .
C18 H18 0.9300 .
C19 C20 1.371(5) .
C19 H19 0.9300 .
C20 C21 1.386(5) .
C20 H20 0.9300 .
C21 C22 1.452(4) .
C22 C30 1.359(4) .
C22 C23 1.478(4) .
C23 C24 1.399(5) .
C23 C28 1.400(5) .
C24 C25 1.394(5) .
C24 H24 0.9300 .
C25 C26 1.383(6) .
C25 H25 0.9300 .
C26 C27 1.374(6) .
C26 H26 0.9300 .
C27 C28 1.394(5) .
C27 H27 0.9300 .
C28 C29 1.504(5) .
C29 C30 1.521(4) .
C29 H29A 0.9700 .
C29 H29B 0.9700 .
C31 C32 1.478(5) .
C31 C31 1.499(7) 2_666
C31 H31A 0.9700 .
C31 H31B 0.9700 .
C32 C33 1.574(5) .
C32 H32A 0.9700 .
C32 H32B 0.9700 .
C33 H33A 0.9600 .
C33 H33B 0.9600 .
C33 H33C 0.9600 .

loop_
_geom_torsion_atom_site_label_1
_geom_torsion_atom_site_label_2
_geom_torsion_atom_site_label_3
_geom_torsion_atom_site_label_4
_geom_torsion
_geom_torsion_site_symmetry_1
C1 Ru1 N1 C3 95.7(3) .
C2 Ru1 N1 C3 1.1(3) .
C30 Ru1 N1 C3 -129.4(3) .
C16 Ru1 N1 C3 -178.9(3) .
N2 Ru1 N1 C3 -90.0(3) .
C1 Ru1 N1 C7 -94.5(2) .
C2 Ru1 N1 C7 170.8(2) .
C30 Ru1 N1 C7 40.4(4) .
C16 Ru1 N1 C7 -9.10(19) .
N2 Ru1 N1 C7 79.8(2) .
C1 Ru1 N2 C17 162.6(6) .
C2 Ru1 N2 C17 -82.5(3) .
C30 Ru1 N2 C17 -175.3(3) .
C16 Ru1 N2 C17 93.1(3) .
N1 Ru1 N2 C17 16.5(3) .
C1 Ru1 N2 C21 -17.8(7) .
C2 Ru1 N2 C21 97.1(2) .
C30 Ru1 N2 C21 4.3(2) .
C16 Ru1 N2 C21 -87.3(2) .
N1 Ru1 N2 C21 -163.9(2) .
C2 Ru1 C1 O1 -119(4) .
C30 Ru1 C1 O1 -26(4) .
C16 Ru1 C1 O1 65(4) .
N2 Ru1 C1 O1 -5(4) .
N1 Ru1 C1 O1 141(4) .
C1 Ru1 C2 O2 17(12) .
C30 Ru1 C2 O2 -77(12) .
C16 Ru1 C2 O2 118(11) .
N2 Ru1 C2 O2 -154(12) .
N1 Ru1 C2 O2 117(12) .
C7 N1 C3 C4 -0.9(5) .
Ru1 N1 C3 C4 168.5(3) .
N1 C3 C4 C5 0.3(5) .
C3 C4 C5 C6 0.4(5) .
C4 C5 C6 C7 -0.6(5) .
C3 N1 C7 C6 0.8(4) .
Ru1 N1 C7 C6 -169.8(2) .
C3 N1 C7 C8 -179.5(3) .
Ru1 N1 C7 C8 9.9(3) .
C5 C6 C7 N1 0.0(5) .
C5 C6 C7 C8 -179.8(3) .
N1 C7 C8 C16 -4.6(4) .
C6 C7 C8 C16 175.1(3) .
N1 C7 C8 C9 173.6(3) .
C6 C7 C8 C9 -6.6(5) .
C16 C8 C9 C10 -177.4(3) .
C7 C8 C9 C10 4.3(5) .
C16 C8 C9 C14 2.0(3) .
C7 C8 C9 C14 -176.4(3) .
C14 C9 C10 C11 -0.2(5) .
C8 C9 C10 C11 179.1(3) .
C9 C10 C11 C12 0.8(5) .
C10 C11 C12 C13 -0.7(6) .
C11 C12 C13 C14 0.1(5) .
C12 C13 C14 C9 0.4(5) .
C12 C13 C14 C15 -178.2(3) .
C10 C9 C14 C13 -0.4(4) .
C8 C9 C14 C13 -179.9(3) .
C10 C9 C14 C15 178.5(3) .
C8 C9 C14 C15 -1.0(3) .
C13 C14 C15 C16 178.5(3) .
C9 C14 C15 C16 -0.2(3) .
C7 C8 C16 C15 176.4(2) .
C9 C8 C16 C15 -2.2(3) .
C7 C8 C16 Ru1 -3.4(3) .
C9 C8 C16 Ru1 178.01(18) .
C14 C15 C16 C8 1.5(3) .
C14 C15 C16 Ru1 -178.7(2) .
C1 Ru1 C16 C8 106.9(2) .
C2 Ru1 C16 C8 5.8(17) .
C30 Ru1 C16 C8 -159.8(2) .
N2 Ru1 C16 C8 -82.7(2) .
N1 Ru1 C16 C8 6.5(2) .
C1 Ru1 C16 C15 -72.9(3) .
C2 Ru1 C16 C15 -173.9(15) .
C30 Ru1 C16 C15 20.5(3) .
N2 Ru1 C16 C15 97.6(3) .
N1 Ru1 C16 C15 -173.3(3) .
C21 N2 C17 C18 0.9(5) .
Ru1 N2 C17 C18 -179.5(3) .
N2 C17 C18 C19 0.5(5) .
C17 C18 C19 C20 -0.9(6) .
C18 C19 C20 C21 0.1(6) .
C17 N2 C21 C20 -1.7(4) .
Ru1 N2 C21 C20 178.6(2) .
C17 N2 C21 C22 176.7(3) .
Ru1 N2 C21 C22 -3.0(3) .
C19 C20 C21 N2 1.3(5) .
C19 C20 C21 C22 -176.9(3) .
N2 C21 C22 C30 -1.2(4) .
C20 C21 C22 C30 177.0(3) .
N2 C21 C22 C23 179.3(3) .
C20 C21 C22 C23 -2.5(5) .
C30 C22 C23 C24 177.0(3) .
C21 C22 C23 C24 -3.4(6) .
C30 C22 C23 C28 -1.4(3) .
C21 C22 C23 C28 178.1(3) .
C28 C23 C24 C25 0.6(5) .
C22 C23 C24 C25 -177.7(3) .
C23 C24 C25 C26 -1.7(6) .
C24 C25 C26 C27 0.9(6) .
C25 C26 C27 C28 1.0(6) .
C26 C27 C28 C23 -2.1(5) .
C26 C27 C28 C29 176.7(3) .
C24 C23 C28 C27 1.3(5) .
C22 C23 C28 C27 180.0(3) .
C24 C23 C28 C29 -177.7(3) .
C22 C23 C28 C29 1.0(3) .
C27 C28 C29 C30 -179.2(3) .
C23 C28 C29 C30 -0.4(3) .
C21 C22 C30 C29 -178.4(2) .
C23 C22 C30 C29 1.2(3) .
C21 C22 C30 Ru1 5.2(4) .
C23 C22 C30 Ru1 -175.21(19) .
C28 C29 C30 C22 -0.5(3) .
C28 C29 C30 Ru1 175.0(2) .
C1 Ru1 C30 C22 171.1(2) .
C2 Ru1 C30 C22 -95.6(2) .
C16 Ru1 C30 C22 83.3(2) .
N2 Ru1 C30 C22 -5.0(2) .
N1 Ru1 C30 C22 35.5(5) .
C1 Ru1 C30 C29 -4.1(3) .
C2 Ru1 C30 C29 89.1(3) .
C16 Ru1 C30 C29 -92.0(3) .
N2 Ru1 C30 C29 179.7(3) .
N1 Ru1 C30 C29 -139.7(3) .
C31 C31 C32 C33 -178.6(4) 2_666
